data_4315180
loop_
_publ_author_name
'Daisuke Maeda'
'Hisashi Shimakoshi'
'Masaaki Abe'
'Mamoru Fujitsuka'
'Testuro Majima'
'Yoshio Hisaeda'

_publ_section_title
;
 Synthesis of a Novel Sn(IV) Porphycene-Ferrocene Triad Linked by Axial
 Coordination and Solvent Polarity Effect in Photoinduced Charge
 Separation Process
;
_journal_name_full 'Inorganic Chemistry'
_journal_page_first 2872
_journal_page_last 2880
_journal_paper_doi 10.1021/ic902444x
_journal_volume 49
_journal_year 2010
_chemical_formula_sum 'C37 H48 Cl2 N4 O2 Sn'
_chemical_formula_weight 770.38
_chemical_name_systematic
; 
 ? 
;
_space_group_IT_number 14
_symmetry_cell_setting monoclinic
_symmetry_space_group_name_Hall '-P 2yn'
_symmetry_space_group_name_H-M 'P 1 21/n 1'
_atom_sites_solution_hydrogens geom
_atom_sites_solution_primary direct
_atom_sites_solution_secondary difmap
_audit_creation_method SHELXL-97
_cell_angle_alpha 90.00
_cell_angle_beta 90.636(3)
_cell_angle_gamma 90.00
_cell_formula_units_Z 2
_cell_length_a 8.0026(16)
_cell_length_b 10.502(2)
_cell_length_c 23.562(5)
_cell_measurement_temperature 296(2)
_cell_volume 1980.1(7)
_computing_cell_refinement 'Bruker SMART'
_computing_data_collection 'Bruker SMART'
_computing_data_reduction 'Bruker SHELXTL'
_computing_molecular_graphics 'Bruker SHELXTL'
_computing_publication_material 'Bruker SHELXTL'
_computing_structure_refinement 'SHELXL-97 (Sheldrick, 1997)'
_computing_structure_solution 'SHELXS-97 (Sheldrick, 1990)'
_diffrn_ambient_temperature 296(2)
_diffrn_detector_area_resol_mean 8.366
_diffrn_measured_fraction_theta_full 0.994
_diffrn_measured_fraction_theta_max 0.994
_diffrn_measurement_device_type 'CCD area detector'
_diffrn_measurement_method 'phi and omega scans'
_diffrn_radiation_monochromator graphite
_diffrn_radiation_source 'fine-focus sealed tube'
_diffrn_radiation_type MoK\a
_diffrn_radiation_wavelength 0.71073
_diffrn_reflns_av_R_equivalents 0.0237
_diffrn_reflns_av_sigmaI/netI 0.0212
_diffrn_reflns_limit_h_max 8
_diffrn_reflns_limit_h_min -8
_diffrn_reflns_limit_k_max 11
_diffrn_reflns_limit_k_min -10
_diffrn_reflns_limit_l_max 26
_diffrn_reflns_limit_l_min -22
_diffrn_reflns_number 9380
_diffrn_reflns_theta_full 23.29
_diffrn_reflns_theta_max 23.29
_diffrn_reflns_theta_min 1.73
_exptl_absorpt_coefficient_mu 0.815
_exptl_absorpt_correction_type empirical
_exptl_crystal_colour red
_exptl_crystal_density_diffrn 1.292
_exptl_crystal_density_method 'not measured'
_exptl_crystal_description prism
_exptl_crystal_F_000 796
_exptl_crystal_size_max 0.25
_exptl_crystal_size_mid 0.30
_exptl_crystal_size_min 0.50
_refine_diff_density_max 0.379
_refine_diff_density_min -0.431
_refine_diff_density_rms 0.066
_refine_ls_extinction_method none
_refine_ls_goodness_of_fit_ref 0.721
_refine_ls_hydrogen_treatment mixed
_refine_ls_matrix_type full
_refine_ls_number_parameters 227
_refine_ls_number_reflns 2833
_refine_ls_number_restraints 0
_refine_ls_restrained_S_all 0.721
_refine_ls_R_factor_all 0.0357
_refine_ls_R_factor_gt 0.0308
_refine_ls_shift/su_max 0.062
_refine_ls_shift/su_mean 0.005
_refine_ls_structure_factor_coef Fsqd
_refine_ls_weighting_details 'calc w=1/[\s^2^(Fo^2^)+(0.0818P)^2^+4.4049P] where P=(Fo^2^+2Fc^2^)/3'
_refine_ls_weighting_scheme calc
_refine_ls_wR_factor_gt 0.0891
_refine_ls_wR_factor_ref 0.0937
_reflns_number_gt 2490
_reflns_number_total 2833
_reflns_threshold_expression >2sigma(I)
_cod_data_source_file ic902444x_si_003_3.cif
_cod_data_source_block p21n
_cod_depositor_comments
;
The following automatic conversions were performed:

'_symmetry_cell_setting' value 'Monoclinic' changed to 'monoclinic'
according to the built-in table from CIF Core dictionary named
'cif_core.dic' version 2.4.1 from 2010-06-29.

Automatic conversion script
Id: cif_fix_values 1646 2011-03-28 12:23:43Z adriana 
;
_cod_database_code 4315180

loop_
_symmetry_equiv_pos_as_xyz
'x, y, z'
'-x+1/2, y+1/2, -z+1/2'
'-x, -y, -z'
'x-1/2, -y-1/2, z-1/2'

loop_
_atom_site_label
_atom_site_type_symbol
_atom_site_fract_x
_atom_site_fract_y
_atom_site_fract_z
_atom_site_U_iso_or_equiv
_atom_site_adp_type
_atom_site_occupancy
_atom_site_symmetry_multiplicity
_atom_site_calc_flag
_atom_site_refinement_flags
_atom_site_disorder_assembly
_atom_site_disorder_group
C5 C 0.3636(4) 0.4994(3) 0.12297(15) 0.0375(8) Uani 1 1 d . . .
N1 N 0.3394(3) 0.4618(3) 0.06773(11) 0.0376(6) Uani 1 1 d . . .
Cl1 Cl 0.4558(3) 0.1434(2) 0.15404(9) 0.1353(7) Uani 1 1 d . . .
N2 N 0.6664(3) 0.5913(3) 0.05634(11) 0.0386(6) Uani 1 1 d . . .
C2 C 0.1855(4) 0.4058(3) 0.06291(14) 0.0369(7) Uani 1 1 d . . .
O1 O 0.6245(3) 0.3341(2) 0.01428(10) 0.0484(6) Uani 1 1 d . . .
Cl2 Cl 0.5644(3) -0.0433(2) 0.07393(10) 0.1457(8) Uani 1 1 d . . .
C10 C 0.8179(4) 0.6402(3) 0.04200(14) 0.0377(8) Uani 1 1 d . . .
C1 C 0.1158(4) 0.3605(3) 0.01260(15) 0.0414(8) Uani 1 1 d . . .
H1 H 0.0095 0.3256 0.0157 0.050 Uiso 1 1 calc R . .
C9 C 0.8962(4) 0.6901(3) 0.09279(15) 0.0405(8) Uani 1 1 d . . .
C8 C 0.7896(4) 0.6708(3) 0.13647(14) 0.0411(8) Uani 1 1 d . . .
C7 C 0.6432(4) 0.6069(3) 0.11335(14) 0.0389(8) Uani 1 1 d . . .
C13 C 0.1958(5) 0.4863(3) 0.21710(15) 0.0448(9) Uani 1 1 d . . .
H13A H 0.0773 0.4883 0.2252 0.054 Uiso 1 1 calc R . .
H13B H 0.2414 0.5694 0.2264 0.054 Uiso 1 1 calc R . .
C15 C 0.8130(4) 0.7074(4) 0.19772(15) 0.0495(9) Uani 1 1 d . . .
H15A H 0.9314 0.7062 0.2069 0.059 Uiso 1 1 calc R . .
H15B H 0.7590 0.6442 0.2213 0.059 Uiso 1 1 calc R . .
C3 C 0.1087(4) 0.4055(3) 0.11845(14) 0.0391(8) Uani 1 1 d . . .
C17 C 1.0643(4) 0.7527(4) 0.09466(16) 0.0498(9) Uani 1 1 d . . .
H17A H 1.1418 0.7027 0.0725 0.060 Uiso 1 1 calc R . .
H17B H 1.1051 0.7539 0.1336 0.060 Uiso 1 1 calc R . .
C11 C -0.0582(4) 0.3491(4) 0.13085(16) 0.0477(9) Uani 1 1 d . . .
H11A H -0.1323 0.3629 0.0986 0.057 Uiso 1 1 calc R . .
H11B H -0.1057 0.3923 0.1633 0.057 Uiso 1 1 calc R . .
C4 C 0.2173(4) 0.4630(3) 0.15484(14) 0.0380(8) Uani 1 1 d . . .
C6 C 0.5040(4) 0.5653(3) 0.14310(14) 0.0389(8) Uani 1 1 d . . .
H6 H 0.5046 0.5840 0.1817 0.047 Uiso 1 1 calc R . .
C16 C 0.7446(7) 0.8353(5) 0.2119(2) 0.0820(15) Uani 1 1 d . . .
H16A H 0.8003 0.8991 0.1899 0.123 Uiso 1 1 calc R . .
H16B H 0.7623 0.8522 0.2515 0.123 Uiso 1 1 calc R . .
H16C H 0.6270 0.8372 0.2034 0.123 Uiso 1 1 calc R . .
C12 C -0.0480(6) 0.2084(5) 0.1431(3) 0.0914(17) Uani 1 1 d . . .
H12A H -0.0075 0.1646 0.1103 0.137 Uiso 1 1 calc R . .
H12B H -0.1570 0.1769 0.1524 0.137 Uiso 1 1 calc R . .
H12C H 0.0270 0.1941 0.1746 0.137 Uiso 1 1 calc R . .
C18 C 1.0605(6) 0.8870(5) 0.0721(3) 0.0909(17) Uani 1 1 d . . .
H18A H 1.0340 0.8855 0.0322 0.136 Uiso 1 1 calc R . .
H18B H 1.1679 0.9259 0.0779 0.136 Uiso 1 1 calc R . .
H18C H 0.9771 0.9351 0.0917 0.136 Uiso 1 1 calc R . .
C14 C 0.2775(7) 0.3892(6) 0.25455(19) 0.0888(17) Uani 1 1 d . . .
H14A H 0.2352 0.3062 0.2452 0.133 Uiso 1 1 calc R . .
H14B H 0.2536 0.4081 0.2935 0.133 Uiso 1 1 calc R . .
H14C H 0.3961 0.3910 0.2490 0.133 Uiso 1 1 calc R . .
C19 C 0.4784(8) 0.1060(6) 0.0834(3) 0.1017(19) Uani 1 1 d . . .
H19A H 0.3698 0.1092 0.0647 0.122 Uiso 1 1 calc R . .
H19B H 0.5494 0.1691 0.0657 0.122 Uiso 1 1 calc R . .
Sn1 Sn 0.5000 0.5000 0.0000 0.03406(15) Uani 1 2 d S . .

loop_
_atom_site_aniso_label
_atom_site_aniso_U_11
_atom_site_aniso_U_22
_atom_site_aniso_U_33
_atom_site_aniso_U_23
_atom_site_aniso_U_13
_atom_site_aniso_U_12
C5 0.0356(19) 0.042(2) 0.0349(19) 0.0033(14) 0.0003(15) 0.0006(14)
N1 0.0341(15) 0.0455(16) 0.0332(15) 0.0014(13) 0.0044(12) -0.0068(13)
Cl1 0.1461(16) 0.1377(16) 0.1229(14) 0.0099(12) 0.0428(12) 0.0282(13)
N2 0.0348(14) 0.0474(17) 0.0336(15) -0.0044(12) -0.0001(11) -0.0084(13)
C2 0.0346(17) 0.0395(18) 0.0368(18) 0.0032(14) 0.0031(14) -0.0020(14)
O1 0.0500(14) 0.0445(14) 0.0507(15) 0.0053(11) 0.0000(11) 0.0039(11)
Cl2 0.178(2) 0.1370(16) 0.1216(15) -0.0128(14) -0.0321(14) 0.0516(16)
C10 0.0335(17) 0.0392(19) 0.0404(19) -0.0024(15) -0.0011(14) -0.0034(14)
C1 0.0340(17) 0.042(2) 0.048(2) 0.0012(16) 0.0018(15) -0.0059(15)
C9 0.0366(17) 0.0411(19) 0.044(2) -0.0026(15) -0.0045(16) -0.0024(15)
C8 0.0382(18) 0.043(2) 0.042(2) -0.0056(15) -0.0076(15) -0.0001(15)
C7 0.0396(18) 0.0412(19) 0.0359(18) -0.0035(15) -0.0027(14) -0.0021(15)
C13 0.044(2) 0.051(2) 0.040(2) -0.0015(15) 0.0064(17) -0.0010(15)
C15 0.044(2) 0.061(2) 0.043(2) -0.0085(17) -0.0051(16) -0.0075(18)
C3 0.0361(17) 0.0388(18) 0.0424(19) 0.0035(15) 0.0053(15) 0.0001(14)
C17 0.043(2) 0.059(2) 0.047(2) -0.0108(18) -0.0030(16) -0.0125(17)
C11 0.0413(19) 0.058(2) 0.044(2) 0.0001(17) 0.0113(16) -0.0047(17)
C4 0.0399(18) 0.0386(18) 0.0355(18) 0.0048(15) 0.0028(15) 0.0036(15)
C6 0.0437(19) 0.040(2) 0.0328(17) -0.0018(15) 0.0000(15) -0.0013(16)
C16 0.093(3) 0.089(4) 0.064(3) -0.029(3) 0.001(3) 0.016(3)
C12 0.074(3) 0.056(3) 0.145(5) 0.011(3) 0.023(3) -0.021(2)
C18 0.075(3) 0.059(3) 0.139(5) 0.000(3) 0.004(3) -0.022(2)
C14 0.109(4) 0.110(4) 0.047(3) 0.016(3) 0.001(3) 0.041(3)
C19 0.106(4) 0.090(4) 0.108(4) 0.042(3) -0.010(3) -0.019(3)
Sn1 0.0328(2) 0.0398(2) 0.0296(2) -0.00119(12) 0.00074(13) -0.00612(12)

loop_
_atom_type_symbol
_atom_type_description
_atom_type_scat_dispersion_real
_atom_type_scat_dispersion_imag
_atom_type_scat_source
C C 0.0033 0.0016 'International Tables Vol C Tables 4.2.6.8 and 6.1.1.4'
H H 0.0000 0.0000 'International Tables Vol C Tables 4.2.6.8 and 6.1.1.4'
N N 0.0061 0.0033 'International Tables Vol C Tables 4.2.6.8 and 6.1.1.4'
O O 0.0106 0.0060 'International Tables Vol C Tables 4.2.6.8 and 6.1.1.4'
Cl Cl 0.1484 0.1585 'International Tables Vol C Tables 4.2.6.8 and 6.1.1.4'
Sn Sn -0.6537 1.4246 'International Tables Vol C Tables 4.2.6.8 and 6.1.1.4'

loop_
_geom_angle_atom_site_label_1
_geom_angle_atom_site_label_2
_geom_angle_atom_site_label_3
_geom_angle
_geom_angle_site_symmetry_1
_geom_angle_site_symmetry_3
_geom_angle_publ_flag
N1 C5 C6 124.7(3) . . ?
N1 C5 C4 108.0(3) . . ?
C6 C5 C4 127.3(3) . . ?
C2 N1 C5 108.7(3) . . ?
C2 N1 Sn1 125.3(2) . . ?
C5 N1 Sn1 125.8(2) . . ?
C10 N2 C7 109.2(3) . . ?
C10 N2 Sn1 125.1(2) . . ?
C7 N2 Sn1 125.7(2) . . ?
N1 C2 C1 124.8(3) . . ?
N1 C2 C3 108.4(3) . . ?
C1 C2 C3 126.8(3) . . ?
N2 C10 C1 125.0(3) . 3_665 ?
N2 C10 C9 108.1(3) . . ?
C1 C10 C9 126.9(3) 3_665 . ?
C2 C1 C10 129.4(3) . 3_665 ?
C8 C9 C10 107.7(3) . . ?
C8 C9 C17 127.9(3) . . ?
C10 C9 C17 124.4(3) . . ?
C9 C8 C7 107.2(3) . . ?
C9 C8 C15 128.0(3) . . ?
C7 C8 C15 124.8(3) . . ?
N2 C7 C6 125.1(3) . . ?
N2 C7 C8 107.8(3) . . ?
C6 C7 C8 127.1(3) . . ?
C4 C13 C14 114.4(3) . . ?
C8 C15 C16 113.8(3) . . ?
C4 C3 C2 107.1(3) . . ?
C4 C3 C11 128.4(3) . . ?
C2 C3 C11 124.4(3) . . ?
C9 C17 C18 112.7(3) . . ?
C3 C11 C12 112.3(3) . . ?
C3 C4 C5 107.8(3) . . ?
C3 C4 C13 127.7(3) . . ?
C5 C4 C13 124.5(3) . . ?
C7 C6 C5 129.0(3) . . ?
Cl2 C19 Cl1 112.2(3) . . ?
O1 Sn1 O1 180.00(14) 3_665 . ?
O1 Sn1 N1 89.25(11) 3_665 . ?
O1 Sn1 N1 90.75(11) . . ?
O1 Sn1 N1 90.75(11) 3_665 3_665 ?
O1 Sn1 N1 89.25(11) . 3_665 ?
N1 Sn1 N1 180.00(18) . 3_665 ?
O1 Sn1 N2 91.13(10) 3_665 . ?
O1 Sn1 N2 88.87(10) . . ?
N1 Sn1 N2 89.77(10) . . ?
N1 Sn1 N2 90.23(10) 3_665 . ?
O1 Sn1 N2 88.87(10) 3_665 3_665 ?
O1 Sn1 N2 91.13(10) . 3_665 ?
N1 Sn1 N2 90.23(10) . 3_665 ?
N1 Sn1 N2 89.77(10) 3_665 3_665 ?
N2 Sn1 N2 180.00(11) . 3_665 ?

loop_
_geom_bond_atom_site_label_1
_geom_bond_atom_site_label_2
_geom_bond_distance
_geom_bond_site_symmetry_2
_geom_bond_publ_flag
C5 N1 1.372(4) . ?
C5 C6 1.398(5) . ?
C5 C4 1.449(5) . ?
N1 C2 1.368(4) . ?
N1 Sn1 2.099(3) . ?
Cl1 C19 1.722(7) . ?
N2 C10 1.363(4) . ?
N2 C7 1.368(4) . ?
N2 Sn1 2.101(3) . ?
C2 C1 1.388(5) . ?
C2 C3 1.452(5) . ?
O1 Sn1 2.033(2) . ?
Cl2 C19 1.728(7) . ?
C10 C1 1.397(5) 3_665 ?
C10 C9 1.443(5) . ?
C1 C10 1.397(5) 3_665 ?
C9 C8 1.359(5) . ?
C9 C17 1.497(5) . ?
C8 C7 1.451(5) . ?
C8 C15 1.503(5) . ?
C7 C6 1.393(5) . ?
C13 C4 1.499(5) . ?
C13 C14 1.494(6) . ?
C15 C16 1.490(6) . ?
C3 C4 1.356(5) . ?
C3 C11 1.493(5) . ?
C17 C18 1.507(6) . ?
C11 C12 1.507(6) . ?
Sn1 O1 2.033(2) 3_665 ?
Sn1 N1 2.099(3) 3_665 ?
Sn1 N2 2.101(3) 3_665 ?
